data_7701740
loop_
_publ_author_name
'Lei, Jian'
'Peng, Lingteng'
'Qiu, Renhua'
'Liu, Yongping'
'Chen, Yi'
'Au, Chak-Tong'
'Yin, Shuang-Feng'

_publ_section_title
;
 Establishing the correlation between catalytic performance and
 N\\rightarrow Sb donor-acceptor interaction: systematic assessment of
 azastibocine halide derivatives as water tolerant Lewis acids.
;
_journal_issue 23
_journal_name_full 'Dalton transactions (Cambridge, England : 2003)'
_journal_page_first 8478
_journal_page_last 8487
_journal_paper_doi 10.1039/c9dt01100e
_journal_volume 48
_journal_year 2019
_chemical_formula_sum 'C20 H17 F N Sb'
_chemical_formula_weight 412.10
_space_group_IT_number 14
_space_group_name_Hall '-P 2yn'
_space_group_name_H-M_alt 'P 1 21/n 1'
_symmetry_cell_setting monoclinic
_symmetry_space_group_name_H-M 'P 1 21/n 1'
_atom_sites_solution_hydrogens geom
_atom_sites_solution_primary direct
_atom_sites_solution_secondary difmap
_audit_creation_method SHELXL-97
_audit_update_record
;
2013-06-26 deposited with the CCDC.	2019-05-08 downloaded from the CCDC.
;
_cell_angle_alpha 90.00
_cell_angle_beta 101.5590(10)
_cell_angle_gamma 90.00
_cell_formula_units_Z 4
_cell_length_a 10.2974(8)
_cell_length_b 10.3031(8)
_cell_length_c 15.7161(11)
_cell_measurement_reflns_used 5604
_cell_measurement_temperature 293(2)
_cell_measurement_theta_max 56.409
_cell_measurement_theta_min 4.757
_cell_volume 1633.6(2)
_computing_cell_refinement 'Bruker SMART'
_computing_data_collection 'Bruker SMART'
_computing_data_reduction 'Bruker SHELXTL'
_computing_molecular_graphics 'Bruker SHELXTL'
_computing_publication_material 'Bruker SHELXTL'
_computing_structure_refinement 'SHELXL-97 (Sheldrick, 1997)'
_computing_structure_solution 'SHELXS-97 (Sheldrick, 1990)'
_diffrn_ambient_temperature 293(2)
_diffrn_measured_fraction_theta_full 0.997
_diffrn_measured_fraction_theta_max 0.997
_diffrn_measurement_device_type 'CCD area detector'
_diffrn_measurement_method 'phi and omega scans'
_diffrn_radiation_monochromator graphite
_diffrn_radiation_source 'fine-focus sealed tube'
_diffrn_radiation_type MoK\a
_diffrn_radiation_wavelength 0.71073
_diffrn_reflns_av_R_equivalents 0.0626
_diffrn_reflns_av_sigmaI/netI 0.0438
_diffrn_reflns_limit_h_max 13
_diffrn_reflns_limit_h_min -11
_diffrn_reflns_limit_k_max 9
_diffrn_reflns_limit_k_min -13
_diffrn_reflns_limit_l_max 20
_diffrn_reflns_limit_l_min -19
_diffrn_reflns_number 9422
_diffrn_reflns_theta_full 27.00
_diffrn_reflns_theta_max 27.00
_diffrn_reflns_theta_min 2.18
_exptl_absorpt_coefficient_mu 1.697
_exptl_absorpt_correction_T_max 1.0000
_exptl_absorpt_correction_T_min 0.7205
_exptl_absorpt_correction_type empirical
_exptl_absorpt_process_details sadabs
_exptl_crystal_colour colorless
_exptl_crystal_density_diffrn 1.676
_exptl_crystal_density_method 'not measured'
_exptl_crystal_description prismatic
_exptl_crystal_F_000 816
_exptl_crystal_size_max 0.403
_exptl_crystal_size_mid 0.357
_exptl_crystal_size_min 0.279
_refine_diff_density_max 1.166
_refine_diff_density_min -0.723
_refine_diff_density_rms 0.099
_refine_ls_extinction_coef 0.0027(5)
_refine_ls_extinction_expression Fc^*^=kFc[1+0.001xFc^2^\l^3^/sin(2\q)]^-1/4^
_refine_ls_extinction_method SHELXL
_refine_ls_goodness_of_fit_ref 1.065
_refine_ls_hydrogen_treatment constr
_refine_ls_matrix_type full
_refine_ls_number_parameters 209
_refine_ls_number_reflns 3560
_refine_ls_number_restraints 0
_refine_ls_restrained_S_all 1.065
_refine_ls_R_factor_all 0.0363
_refine_ls_R_factor_gt 0.0323
_refine_ls_shift/su_max 0.002
_refine_ls_shift/su_mean 0.000
_refine_ls_structure_factor_coef Fsqd
_refine_ls_weighting_details 'calc w=1/[\s^2^(Fo^2^)+(0.0452P)^2^+0.2193P] where P=(Fo^2^+2Fc^2^)/3'
_refine_ls_weighting_scheme calc
_refine_ls_wR_factor_gt 0.0816
_refine_ls_wR_factor_ref 0.0840
_reflns_number_gt 3240
_reflns_number_total 3560
_reflns_threshold_expression >2sigma(I)
_cod_data_source_file c9dt01100e2.cif
_cod_data_source_block cd201108
_cod_depositor_comments
;
The following automatic conversions were performed:

data item '_symmetry_cell_setting' value 'Monoclinic' was changed to
'monoclinic' in accordance with the
/home/data/users/saulius/crontab/automatic-downloads/current/RSC/lib/dictionaries/cif_core.dic
dictionary named 'cif_core.dic' version 2.4.2 last updated on
2011-04-26.

Automatic conversion script
Id: cif_fix_values 6909 2019-04-08 15:41:33Z antanas 
;
_cod_original_sg_symbol_H-M P2(1)/n
_cod_database_code 7701740

loop_
_symmetry_equiv_pos_as_xyz
'x, y, z'
'-x+1/2, y+1/2, -z+1/2'
'-x, -y, -z'
'x-1/2, -y-1/2, z-1/2'

loop_
_atom_site_label
_atom_site_type_symbol
_atom_site_fract_x
_atom_site_fract_y
_atom_site_fract_z
_atom_site_U_iso_or_equiv
_atom_site_adp_type
_atom_site_occupancy
_atom_site_symmetry_multiplicity
_atom_site_calc_flag
_atom_site_refinement_flags
Sb Sb 0.653365(18) 1.033072(18) 0.956625(11) 0.03461(10) Uani 1 1 d .
F1 F 0.65776(19) 1.21170(19) 1.00662(13) 0.0554(5) Uani 1 1 d .
N1 N 0.6519(2) 0.8617(2) 0.84182(15) 0.0357(5) Uani 1 1 d .
C1 C 0.8281(3) 1.0685(3) 0.90699(18) 0.0335(6) Uani 1 1 d .
C2 C 0.9296(3) 1.1485(3) 0.94954(19) 0.0400(6) Uani 1 1 d .
H2 H 0.9183 1.1949 0.9983 0.048 Uiso 1 1 calc R
C3 C 1.0462(3) 1.1596(3) 0.9202(2) 0.0478(7) Uani 1 1 d .
H3 H 1.1132 1.2135 0.9491 0.057 Uiso 1 1 calc R
C4 C 1.0641(3) 1.0909(4) 0.8479(2) 0.0527(8) Uani 1 1 d .
H4 H 1.1432 1.0976 0.8283 0.063 Uiso 1 1 calc R
C5 C 0.9635(4) 1.0122(3) 0.8052(2) 0.0469(8) Uani 1 1 d .
H5 H 0.9749 0.9670 0.7560 0.056 Uiso 1 1 calc R
C6 C 0.8462(3) 0.9996(3) 0.83424(19) 0.0367(6) Uani 1 1 d .
C7 C 0.7345(3) 0.9192(3) 0.78480(18) 0.0401(6) Uani 1 1 d .
H7A H 0.6793 0.9732 0.7415 0.048 Uiso 1 1 calc R
H7B H 0.7708 0.8502 0.7546 0.048 Uiso 1 1 calc R
C8 C 0.5076(3) 1.0919(3) 0.84513(18) 0.0364(6) Uani 1 1 d .
C9 C 0.4561(3) 1.2167(3) 0.8332(2) 0.0436(7) Uani 1 1 d .
H9 H 0.4854 1.2806 0.8745 0.052 Uiso 1 1 calc R
C10 C 0.3610(3) 1.2464(3) 0.7599(2) 0.0543(9) Uani 1 1 d .
H10 H 0.3266 1.3300 0.7527 0.065 Uiso 1 1 calc R
C11 C 0.3173(3) 1.1546(4) 0.6983(2) 0.0514(8) Uani 1 1 d .
H11 H 0.2551 1.1761 0.6488 0.062 Uiso 1 1 calc R
C12 C 0.3661(3) 1.0293(3) 0.7099(2) 0.0462(8) Uani 1 1 d .
H12 H 0.3360 0.9662 0.6683 0.055 Uiso 1 1 calc R
C13 C 0.4599(3) 0.9977(3) 0.7835(2) 0.0385(6) Uani 1 1 d .
C14 C 0.5103(3) 0.8601(3) 0.7971(2) 0.0464(7) Uani 1 1 d .
H14A H 0.4584 0.8129 0.8320 0.056 Uiso 1 1 calc R
H14B H 0.5013 0.8166 0.7415 0.056 Uiso 1 1 calc R
C15 C 0.6995(3) 0.7405(3) 0.88211(18) 0.0356(6) Uani 1 1 d .
C16 C 0.6248(3) 0.6774(3) 0.9341(2) 0.0469(7) Uani 1 1 d .
H16 H 0.5454 0.7133 0.9422 0.056 Uiso 1 1 calc R
C17 C 0.6689(4) 0.5610(4) 0.9738(3) 0.0556(9) Uani 1 1 d .
H17 H 0.6174 0.5186 1.0074 0.067 Uiso 1 1 calc R
C18 C 0.7865(4) 0.5072(3) 0.9645(2) 0.0504(8) Uani 1 1 d .
H18 H 0.8141 0.4279 0.9902 0.060 Uiso 1 1 calc R
C19 C 0.8630(3) 0.5725(3) 0.9166(2) 0.0460(7) Uani 1 1 d .
H19 H 0.9448 0.5385 0.9116 0.055 Uiso 1 1 calc R
C20 C 0.8202(3) 0.6887(3) 0.87517(18) 0.0398(6) Uani 1 1 d .
H20 H 0.8733 0.7315 0.8427 0.048 Uiso 1 1 calc R

loop_
_atom_site_aniso_label
_atom_site_aniso_U_11
_atom_site_aniso_U_22
_atom_site_aniso_U_33
_atom_site_aniso_U_23
_atom_site_aniso_U_13
_atom_site_aniso_U_12
Sb 0.03406(14) 0.03726(14) 0.03308(13) -0.00068(7) 0.00810(9) 0.00037(7)
F1 0.0552(12) 0.0509(11) 0.0605(12) -0.0230(9) 0.0123(9) 0.0004(9)
N1 0.0396(13) 0.0271(10) 0.0392(12) -0.0012(10) 0.0051(10) 0.0011(9)
C1 0.0348(14) 0.0308(12) 0.0352(13) 0.0043(11) 0.0078(11) 0.0032(11)
C2 0.0444(16) 0.0313(13) 0.0436(15) 0.0004(12) 0.0075(13) 0.0007(12)
C3 0.0419(17) 0.0391(16) 0.0606(19) 0.0070(15) 0.0057(15) -0.0053(13)
C4 0.0425(18) 0.0530(19) 0.069(2) 0.0194(18) 0.0254(16) 0.0038(15)
C5 0.054(2) 0.0403(16) 0.0512(18) 0.0020(14) 0.0221(16) 0.0070(14)
C6 0.0467(17) 0.0281(12) 0.0367(14) 0.0061(12) 0.0120(13) 0.0042(12)
C7 0.0522(18) 0.0347(14) 0.0338(14) 0.0008(12) 0.0097(13) 0.0034(13)
C8 0.0314(14) 0.0368(14) 0.0413(14) 0.0049(12) 0.0077(12) 0.0028(12)
C9 0.0411(16) 0.0348(14) 0.0575(18) 0.0026(14) 0.0163(14) 0.0037(12)
C10 0.0442(18) 0.0464(18) 0.076(2) 0.0246(18) 0.0212(17) 0.0147(15)
C11 0.0383(17) 0.063(2) 0.0520(18) 0.0224(17) 0.0061(14) 0.0079(15)
C12 0.0381(17) 0.053(2) 0.0455(17) 0.0036(14) 0.0044(14) -0.0007(13)
C13 0.0357(15) 0.0363(14) 0.0423(16) 0.0079(13) 0.0050(13) 0.0022(12)
C14 0.0445(17) 0.0337(14) 0.0531(18) -0.0026(14) -0.0092(14) -0.0017(13)
C15 0.0407(15) 0.0284(13) 0.0351(13) -0.0026(11) 0.0016(12) 0.0015(11)
C16 0.0406(16) 0.0422(17) 0.0587(18) 0.0106(15) 0.0120(14) 0.0063(13)
C17 0.051(2) 0.0490(18) 0.067(2) 0.0190(17) 0.0119(17) -0.0036(15)
C18 0.059(2) 0.0333(14) 0.0546(19) 0.0066(15) 0.0025(17) 0.0081(14)
C19 0.0468(18) 0.0435(16) 0.0470(17) -0.0046(14) 0.0076(14) 0.0144(14)
C20 0.0432(16) 0.0395(15) 0.0370(14) -0.0024(12) 0.0088(12) 0.0036(12)

loop_
_atom_type_symbol
_atom_type_description
_atom_type_scat_dispersion_real
_atom_type_scat_dispersion_imag
_atom_type_scat_source
C C 0.0033 0.0016 'International Tables Vol C Tables 4.2.6.8 and 6.1.1.4'
H H 0.0000 0.0000 'International Tables Vol C Tables 4.2.6.8 and 6.1.1.4'
N N 0.0061 0.0033 'International Tables Vol C Tables 4.2.6.8 and 6.1.1.4'
F F 0.0171 0.0103 'International Tables Vol C Tables 4.2.6.8 and 6.1.1.4'
Sb Sb -0.5866 1.5461 'International Tables Vol C Tables 4.2.6.8 and 6.1.1.4'

loop_
_geom_angle_atom_site_label_1
_geom_angle_atom_site_label_2
_geom_angle_atom_site_label_3
_geom_angle
F1 Sb C1 91.84(10)
F1 Sb C8 91.03(10)
C1 Sb C8 98.99(10)
F1 Sb N1 157.29(8)
C1 Sb N1 75.07(10)
C8 Sb N1 73.25(9)
C15 N1 C7 115.3(2)
C15 N1 C14 114.4(2)
C7 N1 C14 110.3(2)
C15 N1 Sb 109.85(16)
C7 N1 Sb 103.40(16)
C14 N1 Sb 102.14(17)
C6 C1 C2 119.1(3)
C6 C1 Sb 118.4(2)
C2 C1 Sb 122.2(2)
C3 C2 C1 120.7(3)
C3 C2 H2 119.7
C1 C2 H2 119.7
C2 C3 C4 120.1(3)
C2 C3 H3 119.9
C4 C3 H3 119.9
C5 C4 C3 119.4(3)
C5 C4 H4 120.3
C3 C4 H4 120.3
C4 C5 C6 121.1(3)
C4 C5 H5 119.5
C6 C5 H5 119.5
C5 C6 C1 119.6(3)
C5 C6 C7 120.8(3)
C1 C6 C7 119.5(3)
N1 C7 C6 112.4(2)
N1 C7 H7A 109.1
C6 C7 H7A 109.1
N1 C7 H7B 109.1
C6 C7 H7B 109.1
H7A C7 H7B 107.8
C13 C8 C9 118.8(3)
C13 C8 Sb 117.5(2)
C9 C8 Sb 123.7(2)
C10 C9 C8 120.1(3)
C10 C9 H9 119.9
C8 C9 H9 119.9
C11 C10 C9 120.9(3)
C11 C10 H10 119.5
C9 C10 H10 119.5
C10 C11 C12 119.7(3)
C10 C11 H11 120.2
C12 C11 H11 120.2
C11 C12 C13 120.1(3)
C11 C12 H12 120.0
C13 C12 H12 120.0
C8 C13 C12 120.4(3)
C8 C13 C14 119.6(3)
C12 C13 C14 120.0(3)
N1 C14 C13 109.5(2)
N1 C14 H14A 109.8
C13 C14 H14A 109.8
N1 C14 H14B 109.8
C13 C14 H14B 109.8
H14A C14 H14B 108.2
C20 C15 C16 118.6(3)
C20 C15 N1 122.3(3)
C16 C15 N1 119.0(3)
C17 C16 C15 120.0(3)
C17 C16 H16 120.0
C15 C16 H16 120.0
C18 C17 C16 121.4(3)
C18 C17 H17 119.3
C16 C17 H17 119.3
C17 C18 C19 118.6(3)
C17 C18 H18 120.7
C19 C18 H18 120.7
C18 C19 C20 121.1(3)
C18 C19 H19 119.5
C20 C19 H19 119.5
C15 C20 C19 120.2(3)
C15 C20 H20 119.9
C19 C20 H20 119.9

loop_
_geom_bond_atom_site_label_1
_geom_bond_atom_site_label_2
_geom_bond_distance
Sb F1 1.9981(18)
Sb C1 2.131(3)
Sb C8 2.154(3)
Sb N1 2.522(2)
N1 C15 1.441(3)
N1 C7 1.477(4)
N1 C14 1.486(4)
C1 C6 1.390(4)
C1 C2 1.392(4)
C2 C3 1.375(4)
C2 H2 0.9300
C3 C4 1.382(5)
C3 H3 0.9300
C4 C5 1.379(5)
C4 H4 0.9300
C5 C6 1.380(5)
C5 H5 0.9300
C6 C7 1.501(4)
C7 H7A 0.9700
C7 H7B 0.9700
C8 C13 1.389(4)
C8 C9 1.389(4)
C9 C10 1.389(5)
C9 H9 0.9300
C10 C11 1.363(5)
C10 H10 0.9300
C11 C12 1.384(5)
C11 H11 0.9300
C12 C13 1.390(4)
C12 H12 0.9300
C13 C14 1.510(4)
C14 H14A 0.9700
C14 H14B 0.9700
C15 C20 1.378(4)
C15 C16 1.390(4)
C16 C17 1.386(5)
C16 H16 0.9300
C17 C18 1.365(5)
C17 H17 0.9300
C18 C19 1.370(5)
C18 H18 0.9300
C19 C20 1.391(4)
C19 H19 0.9300
C20 H20 0.9300

loop_
_geom_torsion_atom_site_label_1
_geom_torsion_atom_site_label_2
_geom_torsion_atom_site_label_3
_geom_torsion_atom_site_label_4
_geom_torsion
F1 Sb N1 C15 156.6(2)
C1 Sb N1 C15 100.09(19)
C8 Sb N1 C15 -155.5(2)
F1 Sb N1 C7 33.0(3)
C1 Sb N1 C7 -23.52(17)
C8 Sb N1 C7 80.90(18)
F1 Sb N1 C14 -81.6(3)
C1 Sb N1 C14 -138.13(19)
C8 Sb N1 C14 -33.71(18)
F1 Sb C1 C6 -152.9(2)
C8 Sb C1 C6 -61.6(2)
N1 Sb C1 C6 8.3(2)
F1 Sb C1 C2 33.3(2)
C8 Sb C1 C2 124.6(2)
N1 Sb C1 C2 -165.5(2)
C6 C1 C2 C3 0.0(4)
Sb C1 C2 C3 173.8(2)
C1 C2 C3 C4 -0.1(5)
C2 C3 C4 C5 0.6(5)
C3 C4 C5 C6 -1.0(5)
C4 C5 C6 C1 0.9(5)
C4 C5 C6 C7 176.8(3)
C2 C1 C6 C5 -0.4(4)
Sb C1 C6 C5 -174.4(2)
C2 C1 C6 C7 -176.4(3)
Sb C1 C6 C7 9.6(3)
C15 N1 C7 C6 -85.2(3)
C14 N1 C7 C6 143.3(2)
Sb N1 C7 C6 34.7(3)
C5 C6 C7 N1 150.5(3)
C1 C6 C7 N1 -33.5(4)
F1 Sb C8 C13 -178.1(2)
C1 Sb C8 C13 89.9(2)
N1 Sb C8 C13 18.6(2)
F1 Sb C8 C9 -0.3(2)
C1 Sb C8 C9 -92.3(3)
N1 Sb C8 C9 -163.6(3)
C13 C8 C9 C10 -1.4(4)
Sb C8 C9 C10 -179.2(2)
C8 C9 C10 C11 -0.5(5)
C9 C10 C11 C12 1.5(5)
C10 C11 C12 C13 -0.6(5)
C9 C8 C13 C12 2.4(4)
Sb C8 C13 C12 -179.7(2)
C9 C8 C13 C14 -177.5(3)
Sb C8 C13 C14 0.4(4)
C11 C12 C13 C8 -1.4(5)
C11 C12 C13 C14 178.4(3)
C15 N1 C14 C13 161.7(2)
C7 N1 C14 C13 -66.4(3)
Sb N1 C14 C13 43.1(3)
C8 C13 C14 N1 -34.2(4)
C12 C13 C14 N1 146.0(3)
C7 N1 C15 C20 6.4(4)
C14 N1 C15 C20 136.0(3)
Sb N1 C15 C20 -109.9(3)
C7 N1 C15 C16 -177.5(3)
C14 N1 C15 C16 -48.0(4)
Sb N1 C15 C16 66.1(3)
C20 C15 C16 C17 -3.6(5)
N1 C15 C16 C17 -179.7(3)
C15 C16 C17 C18 1.4(6)
C16 C17 C18 C19 1.7(6)
C17 C18 C19 C20 -2.5(6)
C16 C15 C20 C19 2.8(4)
N1 C15 C20 C19 178.8(3)
C18 C19 C20 C15 0.2(5)
